data_2241993
loop_
_publ_author_name
'Verpekin, Victor V.'
'Kreindlin, Arkadii Z.'
'Semeikin, Oleg V.'
'Smol'yakov, Alexander F.'
'Dolgushin, Fedor M.'
'Chudin, Oleg S.'
'Ustynyuk, Nikolai A.'

_publ_section_title
;
 Crystal structure of
 \m-carbonyl-1:2\k^2^<i>C</i>:<i>C</i>-carbonyl-1\k<i>C</i>-(1\h^5^-cyclopentadienyl)iodido-2\k<i>I</i>-[\m-2-(pyridin-2-yl)ethene-1,1-diyl-1\k<i>C</i>^1^:2\k^2^<i>N</i>,<i>C</i>^1^]ironpalladium(<i>Fe</i>---<i>Pd</i>)
 benzene monosolvate
;
_journal_coeditor_code HB7640
_journal_issue 1
_journal_name_full 'Acta Crystallographica Section E'
_journal_page_first 68
_journal_page_last 71
_journal_paper_doi 10.1107/S2056989016019915
_journal_volume 73
_journal_year 2017
_chemical_formula_iupac '[Fe Pd (C5 H5) (C7 H5 N) I (C O)2], C6 H6'
_chemical_formula_moiety 'C14 H10 Fe I N O2 Pd, C6 H6'
_chemical_formula_sum 'C20 H16 Fe I N O2 Pd'
_chemical_formula_weight 591.49
_chemical_name_systematic
'\m-Carbonyl-1:2\k^2^<i>C</i>:<i>C</i>-carbonyl-1\k<i>C</i>-(1\h^5^-cyclopentadienyl)iodido-2\k<i>I</i>-[\m-2-(pyridin-2-yl)ethene-1,1-diyl-1\k<i>C</i>^1^:2\k^2^<i>N</i>,<i>C</i>^1^]ironpalladium(<i>Fe</i>---<i>Pd</i>) benzene monosolvate'
_space_group_crystal_system monoclinic
_space_group_IT_number 14
_space_group_name_Hall '-P 2ybc'
_space_group_name_H-M_alt 'P 1 21/c 1'
_symmetry_space_group_name_Hall '-P 2ybc'
_symmetry_space_group_name_H-M 'P 1 21/c 1'
_atom_sites_solution_hydrogens mixed
_audit_creation_method SHELXL-2014/7
_cell_angle_alpha 90
_cell_angle_beta 100.5530(10)
_cell_angle_gamma 90
_cell_formula_units_Z 4
_cell_length_a 14.3058(8)
_cell_length_b 9.0983(5)
_cell_length_c 14.7315(8)
_cell_measurement_reflns_used 9930
_cell_measurement_temperature 100(2)
_cell_measurement_theta_max 33.16
_cell_measurement_theta_min 2.64
_cell_volume 1885.00(18)
_computing_cell_refinement
;
SAINT (Bruker, 2004)
;
_computing_data_collection
;
APEX2 (Bruker, 2004)
;
_computing_data_reduction
;
SAINT (Bruker, 2004)
;
_computing_molecular_graphics
;
SHELXTL (Sheldrick, 2008)
;
_computing_publication_material
;
SHELXTL (Sheldrick, 2008)
;
_computing_structure_refinement
;
SHELXL2014 (Sheldrick, 2015)
;
_computing_structure_solution
;
SHELXS97 (Sheldrick, 2008)
;
_diffrn_ambient_temperature 100(2)
_diffrn_measured_fraction_theta_full 1.000
_diffrn_measured_fraction_theta_max 1.000
_diffrn_measurement_device_type 'Bruker APEXII CCD'
_diffrn_measurement_method '\f and \w scans'
_diffrn_radiation_type MoK\a
_diffrn_radiation_wavelength 0.71073
_diffrn_reflns_av_R_equivalents 0.0225
_diffrn_reflns_limit_h_max 20
_diffrn_reflns_limit_h_min -20
_diffrn_reflns_limit_k_max 12
_diffrn_reflns_limit_k_min -12
_diffrn_reflns_limit_l_max 20
_diffrn_reflns_limit_l_min -20
_diffrn_reflns_number 23041
_diffrn_reflns_theta_full 25.242
_diffrn_reflns_theta_max 30.000
_diffrn_reflns_theta_min 1.448
_exptl_absorpt_coefficient_mu 3.375
_exptl_absorpt_correction_T_max 0.774
_exptl_absorpt_correction_T_min 0.578
_exptl_absorpt_correction_type multi-scan
_exptl_absorpt_process_details
;
(SADABS; Bruker, 2004)
;
_exptl_crystal_colour red-brown
_exptl_crystal_density_diffrn 2.084
_exptl_crystal_description Prism
_exptl_crystal_F_000 1136
_exptl_crystal_size_max 0.240
_exptl_crystal_size_mid 0.180
_exptl_crystal_size_min 0.080
_refine_diff_density_max 1.744
_refine_diff_density_min -0.805
_refine_ls_extinction_method none
_refine_ls_goodness_of_fit_ref 1.145
_refine_ls_hydrogen_treatment mixed
_refine_ls_matrix_type full
_refine_ls_number_parameters 239
_refine_ls_number_reflns 5501
_refine_ls_number_restraints 0
_refine_ls_restrained_S_all 1.145
_refine_ls_R_factor_all 0.0291
_refine_ls_R_factor_gt 0.0257
_refine_ls_shift/su_max 0.000
_refine_ls_shift/su_mean 0.000
_refine_ls_structure_factor_coef Fsqd
_refine_ls_weighting_details 'w=1/[\s^2^(Fo^2^)+(0.0294P)^2^+3.6027P] where P=(Fo^2^+2Fc^2^)/3'
_refine_ls_weighting_scheme calc
_refine_ls_wR_factor_gt 0.0640
_refine_ls_wR_factor_ref 0.0658
_reflns_number_gt 5075
_reflns_number_total 5501
_reflns_threshold_expression 'I > 2\s(I)'
_cod_data_source_file hb7640sup1.cif
_cod_data_source_block I
_cod_database_code 2241993
_shelx_space_group_comment
;
The symmetry employed for this shelxl refinement is uniquely defined
by the following loop, which should always be used as a source of
symmetry information in preference to the above space-group names.
They are only intended as comments.
;
_shelx_estimated_absorpt_t_min 0.498
_shelx_estimated_absorpt_t_max 0.774

loop_
_space_group_symop_operation_xyz
'x, y, z'
'-x, y+1/2, -z+1/2'
'-x, -y, -z'
'x, -y-1/2, z-1/2'

loop_
_atom_site_type_symbol
_atom_site_label
_atom_site_fract_x
_atom_site_fract_y
_atom_site_fract_z
_atom_site_U_iso_or_equiv
_atom_site_adp_type
_atom_site_calc_flag
_atom_site_occupancy
Pd Pd1 0.30724(2) 0.14951(2) 0.06141(2) 0.01181(5) Uani d 1
Fe Fe1 0.25581(3) 0.41750(4) 0.02367(3) 0.01291(7) Uani d 1
I I1 0.29779(2) -0.05920(2) 0.18779(2) 0.01770(5) Uani d 1
O O1 0.43529(15) 0.5582(2) 0.10253(15) 0.0230(4) Uani d 1
O O2 0.23406(14) 0.3136(2) 0.20723(14) 0.0190(4) Uani d 1
N N1 0.37283(15) 0.0155(2) -0.03060(15) 0.0140(4) Uani d 1
C C1 0.36439(19) 0.5038(3) 0.07341(18) 0.0162(5) Uani d 1
C C2 0.25372(17) 0.3042(3) 0.13501(18) 0.0149(4) Uani d 1
C C3 0.32265(18) 0.2919(3) -0.03820(17) 0.0145(4) Uani d 1
C C4 0.36562(18) 0.2467(3) -0.10583(17) 0.0154(5) Uani d 1
H H4 0.376(3) 0.311(4) -0.156(3) 0.020(9) Uiso d 1
C C5 0.39136(18) 0.0925(3) -0.10481(17) 0.0148(4) Uani d 1
C C6 0.43071(19) 0.0223(3) -0.17359(18) 0.0178(5) Uani d 1
H H6A 0.4448 0.0770 -0.2244 0.021 Uiso calc 1
C C7 0.44904(19) -0.1271(3) -0.16727(19) 0.0196(5) Uani d 1
H H7A 0.4746 -0.1763 -0.2141 0.024 Uiso calc 1
C C8 0.42948(19) -0.2043(3) -0.09119(19) 0.0192(5) Uani d 1
H H8A 0.4414 -0.3069 -0.0853 0.023 Uiso calc 1
C C9 0.39229(19) -0.1283(3) -0.02432(19) 0.0169(5) Uani d 1
H H9A 0.3801 -0.1805 0.0281 0.020 Uiso calc 1
C C10 0.11143(19) 0.3898(3) -0.0416(2) 0.0211(5) Uani d 1
H H10A 0.0767 0.2940 -0.0511 0.025 Uiso calc 1
C C11 0.1632(2) 0.4550(3) -0.1039(2) 0.0213(5) Uani d 1
H H11A 0.1706 0.4153 -0.1654 0.026 Uiso calc 1
C C12 0.2014(2) 0.5884(3) -0.0635(2) 0.0222(6) Uani d 1
H H12A 0.2398 0.6603 -0.0925 0.027 Uiso calc 1
C C13 0.1717(2) 0.6070(3) 0.0232(2) 0.0248(6) Uani d 1
H H13A 0.1859 0.6933 0.0655 0.030 Uiso calc 1
C C14 0.1163(2) 0.4836(3) 0.0370(2) 0.0230(6) Uani d 1
H H14A 0.0853 0.4656 0.0915 0.028 Uiso calc 1
C C1S -0.1486(2) 0.1192(3) 0.2145(2) 0.0238(6) Uani d 1
H H1SA -0.2048 0.1147 0.2400 0.029 Uiso calc 1
C C2S -0.0785(2) 0.2217(3) 0.2473(2) 0.0237(6) Uani d 1
H H2SA -0.0870 0.2876 0.2951 0.028 Uiso calc 1
C C3S 0.0040(2) 0.2276(3) 0.2099(2) 0.0245(6) Uani d 1
H H3SA 0.0518 0.2980 0.2321 0.029 Uiso calc 1
C C4S 0.0165(2) 0.1307(4) 0.1402(2) 0.0261(6) Uani d 1
H H4SA 0.0733 0.1334 0.1155 0.031 Uiso calc 1
C C5S -0.0544(2) 0.0301(4) 0.1070(2) 0.0272(6) Uani d 1
H H5SA -0.0469 -0.0347 0.0583 0.033 Uiso calc 1
C C6S -0.1363(2) 0.0238(3) 0.1447(2) 0.0242(6) Uani d 1
H H6SA -0.1842 -0.0464 0.1224 0.029 Uiso calc 1

loop_
_atom_site_aniso_label
_atom_site_aniso_U_11
_atom_site_aniso_U_22
_atom_site_aniso_U_33
_atom_site_aniso_U_12
_atom_site_aniso_U_13
_atom_site_aniso_U_23
Pd1 0.01461(9) 0.00833(8) 0.01273(9) 0.00015(6) 0.00316(6) 0.00055(6)
Fe1 0.01464(16) 0.00873(15) 0.01475(16) 0.00053(12) 0.00109(13) 0.00039(12)
I1 0.02540(9) 0.01143(8) 0.01803(9) -0.00009(6) 0.00861(6) 0.00256(6)
O1 0.0235(10) 0.0192(10) 0.0246(10) -0.0048(8) -0.0001(8) 0.0015(8)
O2 0.0224(9) 0.0154(9) 0.0191(9) 0.0037(7) 0.0035(7) -0.0003(7)
N1 0.0162(9) 0.0120(9) 0.0140(9) 0.0002(8) 0.0033(7) -0.0005(7)
C1 0.0212(12) 0.0108(11) 0.0165(11) 0.0006(9) 0.0033(9) 0.0024(9)
C2 0.0140(10) 0.0106(10) 0.0195(11) -0.0002(8) 0.0014(9) -0.0010(9)
C3 0.0162(11) 0.0103(10) 0.0161(11) -0.0004(8) 0.0004(9) 0.0027(9)
C4 0.0182(11) 0.0147(11) 0.0133(11) -0.0015(9) 0.0030(9) 0.0025(9)
C5 0.0152(11) 0.0157(11) 0.0133(11) -0.0021(9) 0.0019(9) -0.0002(9)
C6 0.0191(11) 0.0185(12) 0.0160(11) -0.0005(10) 0.0038(9) -0.0003(9)
C7 0.0201(12) 0.0192(12) 0.0201(12) 0.0020(10) 0.0048(10) -0.0056(10)
C8 0.0207(12) 0.0141(12) 0.0224(13) 0.0023(9) 0.0030(10) -0.0033(10)
C9 0.0188(11) 0.0126(11) 0.0195(12) 0.0000(9) 0.0044(9) 0.0003(9)
C10 0.0171(12) 0.0157(12) 0.0280(14) -0.0008(9) -0.0029(10) 0.0020(10)
C11 0.0205(12) 0.0232(13) 0.0178(12) 0.0037(10) -0.0027(10) 0.0022(10)
C12 0.0230(13) 0.0136(12) 0.0273(14) 0.0019(10) -0.0027(11) 0.0092(10)
C13 0.0246(13) 0.0135(12) 0.0327(15) 0.0083(10) -0.0042(11) -0.0032(11)
C14 0.0177(12) 0.0275(14) 0.0233(13) 0.0080(11) 0.0026(10) 0.0002(11)
C1S 0.0204(13) 0.0207(13) 0.0311(15) 0.0027(10) 0.0065(11) 0.0073(11)
C2S 0.0275(14) 0.0209(13) 0.0229(13) 0.0016(11) 0.0046(11) 0.0003(11)
C3S 0.0231(13) 0.0216(13) 0.0278(14) -0.0055(11) 0.0023(11) -0.0022(11)
C4S 0.0245(14) 0.0274(15) 0.0283(15) -0.0056(11) 0.0100(11) -0.0025(12)
C5S 0.0352(16) 0.0223(14) 0.0255(14) -0.0081(12) 0.0094(12) -0.0041(11)
C6S 0.0227(13) 0.0206(13) 0.0280(14) -0.0041(11) 0.0008(11) 0.0045(11)

loop_
_atom_type_symbol
_atom_type_description
_atom_type_scat_dispersion_real
_atom_type_scat_dispersion_imag
_atom_type_scat_source
C C 0.0033 0.0016 'International Tables Vol C Tables 4.2.6.8 and 6.1.1.4'
H H 0.0000 0.0000 'International Tables Vol C Tables 4.2.6.8 and 6.1.1.4'
N N 0.0061 0.0033 'International Tables Vol C Tables 4.2.6.8 and 6.1.1.4'
O O 0.0106 0.0060 'International Tables Vol C Tables 4.2.6.8 and 6.1.1.4'
Fe Fe 0.3463 0.8444 'International Tables Vol C Tables 4.2.6.8 and 6.1.1.4'
Pd Pd -0.9988 1.0072 'International Tables Vol C Tables 4.2.6.8 and 6.1.1.4'
I I -0.4742 1.8119 'International Tables Vol C Tables 4.2.6.8 and 6.1.1.4'

loop_
_geom_angle_atom_site_label_1
_geom_angle_atom_site_label_2
_geom_angle_atom_site_label_3
_geom_angle
C3 Pd1 C2 92.66(10)
C3 Pd1 N1 77.66(9)
C2 Pd1 N1 169.95(9)
C3 Pd1 Fe1 45.13(7)
C2 Pd1 Fe1 48.15(7)
N1 Pd1 Fe1 122.54(6)
C3 Pd1 I1 174.36(7)
C2 Pd1 I1 92.79(7)
N1 Pd1 I1 96.83(6)
Fe1 Pd1 I1 140.469(12)
C1 Fe1 C3 89.11(12)
C1 Fe1 C2 91.94(11)
C3 Fe1 C2 100.29(11)
C1 Fe1 C12 97.17(12)
C3 Fe1 C12 109.26(12)
C2 Fe1 C12 149.12(12)
C1 Fe1 C13 95.50(12)
C3 Fe1 C13 149.20(12)
C2 Fe1 C13 109.93(12)
C12 Fe1 C13 39.97(13)
C1 Fe1 C11 130.76(12)
C3 Fe1 C11 87.59(11)
C2 Fe1 C11 136.91(11)
C12 Fe1 C11 39.46(11)
C13 Fe1 C11 66.44(12)
C1 Fe1 C14 126.99(12)
C3 Fe1 C14 143.55(12)
C2 Fe1 C14 84.98(11)
C12 Fe1 C14 66.00(12)
C13 Fe1 C14 38.94(12)
C11 Fe1 C14 65.88(11)
C1 Fe1 C10 160.54(11)
C3 Fe1 C10 104.63(11)
C2 Fe1 C10 98.91(11)
C12 Fe1 C10 65.54(11)
C13 Fe1 C10 65.65(11)
C11 Fe1 C10 38.80(11)
C14 Fe1 C10 39.26(11)
C1 Fe1 Pd1 97.81(8)
C3 Fe1 Pd1 50.52(8)
C2 Fe1 Pd1 50.48(7)
C12 Fe1 Pd1 154.42(9)
C13 Fe1 Pd1 156.51(10)
C11 Fe1 Pd1 116.79(8)
C14 Fe1 Pd1 118.88(9)
C10 Fe1 Pd1 101.57(8)
C9 N1 C5 119.3(2)
C9 N1 Pd1 128.13(18)
C5 N1 Pd1 112.53(17)
O1 C1 Fe1 177.6(3)
O2 C2 Fe1 141.7(2)
O2 C2 Pd1 137.0(2)
Fe1 C2 Pd1 81.37(10)
C4 C3 Fe1 156.9(2)
C4 C3 Pd1 118.58(19)
Fe1 C3 Pd1 84.35(10)
C3 C4 C5 116.3(2)
C3 C4 H4 122(2)
C5 C4 H4 121(2)
N1 C5 C6 120.5(2)
N1 C5 C4 114.8(2)
C6 C5 C4 124.7(2)
C7 C6 C5 119.7(3)
C7 C6 H6A 120.1
C5 C6 H6A 120.1
C6 C7 C8 119.0(2)
C6 C7 H7A 120.5
C8 C7 H7A 120.5
C9 C8 C7 118.6(2)
C9 C8 H8A 120.7
C7 C8 H8A 120.7
N1 C9 C8 122.7(2)
N1 C9 H9A 118.6
C8 C9 H9A 118.6
C11 C10 C14 108.8(3)
C11 C10 Fe1 70.25(15)
C14 C10 Fe1 70.36(15)
C11 C10 H10A 125.6
C14 C10 H10A 125.6
Fe1 C10 H10A 125.6
C10 C11 C12 107.2(3)
C10 C11 Fe1 70.95(16)
C12 C11 Fe1 68.61(15)
C10 C11 H11A 126.4
C12 C11 H11A 126.4
Fe1 C11 H11A 126.4
C11 C12 C13 108.8(3)
C11 C12 Fe1 71.93(16)
C13 C12 Fe1 71.03(16)
C11 C12 H12A 125.6
C13 C12 H12A 125.6
Fe1 C12 H12A 125.6
C14 C13 C12 107.5(3)
C14 C13 Fe1 71.51(16)
C12 C13 Fe1 68.99(16)
C14 C13 H13A 126.2
C12 C13 H13A 126.2
Fe1 C13 H13A 126.2
C13 C14 C10 107.7(3)
C13 C14 Fe1 69.55(16)
C10 C14 Fe1 70.37(16)
C13 C14 H14A 126.1
C10 C14 H14A 126.1
Fe1 C14 H14A 126.1
C6S C1S C2S 120.0(3)
C6S C1S H1SA 120.0
C2S C1S H1SA 120.0
C1S C2S C3S 119.9(3)
C1S C2S H2SA 120.1
C3S C2S H2SA 120.1
C4S C3S C2S 120.1(3)
C4S C3S H3SA 120.0
C2S C3S H3SA 120.0
C5S C4S C3S 119.6(3)
C5S C4S H4SA 120.2
C3S C4S H4SA 120.2
C6S C5S C4S 120.2(3)
C6S C5S H5SA 119.9
C4S C5S H5SA 119.9
C1S C6S C5S 120.2(3)
C1S C6S H6SA 119.9
C5S C6S H6SA 119.9

loop_
_geom_bond_atom_site_label_1
_geom_bond_atom_site_label_2
_geom_bond_distance
Pd1 C3 1.999(2)
Pd1 C2 2.012(3)
Pd1 N1 2.161(2)
Pd1 Fe1 2.5779(4)
Pd1 I1 2.6800(3)
Fe1 C1 1.775(3)
Fe1 C3 1.836(3)
Fe1 C2 1.942(3)
Fe1 C12 2.075(3)
Fe1 C13 2.102(3)
Fe1 C11 2.119(3)
Fe1 C14 2.128(3)
Fe1 C10 2.128(3)
O1 C1 1.140(3)
O2 C2 1.152(3)
N1 C9 1.337(3)
N1 C5 1.365(3)
C3 C4 1.328(4)
C4 C5 1.449(4)
C4 H4 0.97(4)
C5 C6 1.400(4)
C6 C7 1.384(4)
C6 H6A 0.9500
C7 C8 1.394(4)
C7 H7A 0.9500
C8 C9 1.387(4)
C8 H8A 0.9500
C9 H9A 0.9500
C10 C11 1.411(4)
C10 C14 1.430(4)
C10 H10A 1.0000
C11 C12 1.416(4)
C11 H11A 1.0000
C12 C13 1.428(5)
C12 H12A 1.0000
C13 C14 1.410(4)
C13 H13A 1.0000
C14 H14A 1.0000
C1S C6S 1.381(5)
C1S C2S 1.389(4)
C1S H1SA 0.9500
C2S C3S 1.392(4)
C2S H2SA 0.9500
C3S C4S 1.389(4)
C3S H3SA 0.9500
C4S C5S 1.388(4)
C4S H4SA 0.9500
C5S C6S 1.386(4)
C5S H5SA 0.9500
C6S H6SA 0.9500

_cod_database_fobs_code 2241993
